data_8102661
loop_
_publ_author_name
'Elga Silina'
'Sergey Belyakov'
'Janis Ashaks'
'Lucija Pecha'
'Daina Zaruma'

_publ_section_title
;
 Crystal structure of
 catena-poly[bis(8-mercaptoquinolinato-N,S)disilver(I)], Ag2(C9H6NS)2
;
_journal_issue 1
_journal_name_full 'Zeitschrift f\"ur Kristallographie - New Crystal Structures'
_journal_page_first 211
_journal_volume 225
_journal_year 2010
_chemical_compound_source 'synthesised by authors, see text'
_chemical_formula_moiety 'C18 H12 Ag2 N2 S2'
_chemical_formula_sum 'C18 H12 Ag2 N2 S2'
_chemical_formula_weight 536.16
_chemical_name_common '(8-mercaptoquinolinato-N,S) silver'
_chemical_name_systematic
; 
catena-poly[bis(8-mercaptoquinolinato-N,S)disilver(I)]
;
_space_group_IT_number 14
_symmetry_cell_setting monoclinic
_symmetry_space_group_name_Hall '-P 2yn'
_symmetry_space_group_name_H-M 'P 1 21/n 1'
_atom_sites_solution_hydrogens mixed
_atom_sites_solution_primary direct
_atom_sites_solution_secondary difmap
_audit_creation_method SHELXL-97
_cell_angle_alpha 90.00
_cell_angle_beta 97.770(3)
_cell_angle_gamma 90.00
_cell_formula_units_Z 4
_cell_length_a 8.8508(3)
_cell_length_b 18.5170(8)
_cell_length_c 10.1176(4)
_cell_measurement_reflns_used 1734
_cell_measurement_temperature 293(2)
_cell_measurement_theta_max 25.0
_cell_measurement_theta_min 1.8
_cell_volume 1642.95(11)
_computing_data_collection 'KappaCCD (Nonius, 1999)'
_computing_data_reduction 'Denzo and Scalepak (Otwinowski & Minor, 1997)'
_computing_structure_refinement 'SHELXL-97 (Sheldrick, 2008)'
_computing_structure_solution 'DIRDIF (Buerskens et al., 1992)'
_diffrn_ambient_temperature 293(2)
_diffrn_measured_fraction_theta_full 0.986
_diffrn_measured_fraction_theta_max 0.986
_diffrn_measurement_device_type 'Bruker-Nonius KappaCCD'
_diffrn_measurement_method '\f and \w scans'
_diffrn_radiation_monochromator graphite
_diffrn_radiation_source 'fine-focus sealed tube'
_diffrn_radiation_type MoK\a
_diffrn_radiation_wavelength 0.71069
_diffrn_reflns_av_R_equivalents 0.0336
_diffrn_reflns_av_sigmaI/netI 0.0528
_diffrn_reflns_limit_h_max 11
_diffrn_reflns_limit_h_min -11
_diffrn_reflns_limit_k_max 22
_diffrn_reflns_limit_k_min -24
_diffrn_reflns_limit_l_max 13
_diffrn_reflns_limit_l_min -13
_diffrn_reflns_number 7151
_diffrn_reflns_theta_full 28.0
_diffrn_reflns_theta_max 28.0
_diffrn_reflns_theta_min 1.8
_exptl_absorpt_coefficient_mu 2.639
_exptl_absorpt_correction_T_max 0.852
_exptl_absorpt_correction_T_min 0.459
_exptl_absorpt_correction_type integration
_exptl_absorpt_process_details
;
By Gaussian integration based on eight indexed crystal faces (NUMABS;
Coppens, 1970)
;
_exptl_crystal_colour yellow
_exptl_crystal_density_diffrn 2.168
_exptl_crystal_density_method 'not measured'
_exptl_crystal_description Plate
_exptl_crystal_F_000 1040
_exptl_crystal_size_max 0.31
_exptl_crystal_size_mid 0.25
_exptl_crystal_size_min 0.06
_refine_diff_density_max 0.490
_refine_diff_density_min -0.964
_refine_diff_density_rms 0.092
_refine_ls_extinction_method none
_refine_ls_goodness_of_fit_ref 1.034
_refine_ls_hydrogen_treatment constr
_refine_ls_matrix_type full
_refine_ls_number_parameters 217
_refine_ls_number_reflns 3915
_refine_ls_number_restraints 0
_refine_ls_restrained_S_all 1.034
_refine_ls_R_factor_all 0.0676
_refine_ls_R_factor_gt 0.0394
_refine_ls_shift/su_max 0.001
_refine_ls_shift/su_mean 0.000
_refine_ls_structure_factor_coef Fsqd
_refine_ls_weighting_details 'calc w=1/[\s^2^(Fo^2^)+(0.0347P)^2^+0.3329P] where P=(Fo^2^+2Fc^2^)/3'
_refine_ls_weighting_scheme calc
_refine_ls_wR_factor_gt 0.0781
_refine_ls_wR_factor_ref 0.0873
_reflns_number_gt 2795
_reflns_number_total 3915
_reflns_threshold_expression >2sigma(I)
_cod_data_source_file 1267-2911.cff
_cod_data_source_block Ag
_cod_original_sg_symbol_Hall '-P 2yn  '
_cod_original_sg_symbol_H-M 'P 21/n  '
_cod_database_code 8102661
_cod_database_fobs_code 8102661

loop_
_symmetry_equiv_pos_as_xyz
'x, y, z'
'-x+1/2, y+1/2, -z+1/2'
'-x, -y, -z'
'x-1/2, -y-1/2, z-1/2'

loop_
_atom_site_label
_atom_site_type_symbol
_atom_site_fract_x
_atom_site_fract_y
_atom_site_fract_z
_atom_site_U_iso_or_equiv
_atom_site_adp_type
_atom_site_occupancy
_atom_site_calc_flag
_atom_site_refinement_flags
_atom_site_disorder_assembly
_atom_site_disorder_group
Ag1 Ag 0.61503(4) 0.02843(2) 0.86229(4) 0.05529(13) Uani 1 d . . .
Ag2 Ag 0.14051(4) 0.06191(2) 0.96231(3) 0.05650(13) Uani 1 d . . .
S1 S 0.40232(11) 0.09599(7) 0.92187(9) 0.0454(3) Uani 1 d . . .
S2 S 0.88955(11) 0.03828(6) 0.83356(10) 0.0462(3) Uani 1 d . . .
N1 N 0.1984(4) 0.16997(18) 1.0957(3) 0.0385(7) Uani 1 d . . .
C2 C 0.0992(5) 0.2022(3) 1.1606(4) 0.0457(10) Uani 1 d . . .
H2 H -0.0033 0.1912 1.1363 0.055 Uiso 1 calc R . .
C3 C 0.1366(5) 0.2523(3) 1.2646(4) 0.0517(11) Uani 1 d . . .
H3 H 0.0615 0.2747 1.3060 0.062 Uiso 1 calc R . .
C4 C 0.2867(6) 0.2665(2) 1.3018(4) 0.0500(11) Uani 1 d . . .
H4 H 0.3154 0.2993 1.3702 0.060 Uiso 1 calc R . .
C5 C 0.5560(5) 0.2435(3) 1.2786(4) 0.0502(11) Uani 1 d . . .
H5 H 0.5887 0.2754 1.3476 0.060 Uiso 1 calc R . .
C6 C 0.6594(5) 0.2079(3) 1.2168(4) 0.0498(11) Uani 1 d . . .
H6 H 0.7629 0.2144 1.2454 0.060 Uiso 1 calc R . .
C7 C 0.6126(4) 0.1607(3) 1.1089(4) 0.0454(10) Uani 1 d . . .
H7 H 0.6859 0.1367 1.0678 0.054 Uiso 1 calc R . .
C8 C 0.4611(4) 0.1498(2) 1.0638(3) 0.0364(8) Uani 1 d . . .
C9 C 0.3499(4) 0.1842(2) 1.1321(3) 0.0357(8) Uani 1 d . . .
C10 C 0.3984(5) 0.2327(2) 1.2393(4) 0.0405(9) Uani 1 d . . .
N1' N 0.6291(4) -0.04129(18) 0.6711(3) 0.0381(7) Uani 1 d . . .
C2' C 0.5056(5) -0.0682(2) 0.5998(4) 0.0441(9) Uani 1 d . . .
H2' H 0.4114 -0.0579 0.6263 0.053 Uiso 1 calc R . .
C3' C 0.5090(5) -0.1116(2) 0.4865(4) 0.0512(11) Uani 1 d . . .
H3' H 0.4191 -0.1286 0.4384 0.061 Uiso 1 calc R . .
C4' C 0.6451(5) -0.1279(3) 0.4488(4) 0.0511(11) Uani 1 d . . .
H4' H 0.6494 -0.1567 0.3741 0.061 Uiso 1 calc R . .
C5' C 0.9273(5) -0.1184(3) 0.4899(4) 0.0556(12) Uani 1 d . . .
H5' H 0.9365 -0.1477 0.4168 0.067 Uiso 1 calc R . .
C6' C 1.0539(5) -0.0922(3) 0.5648(5) 0.0578(12) Uani 1 d . . .
H6' H 1.1497 -0.1052 0.5446 0.069 Uiso 1 calc R . .
C7' C 1.0421(5) -0.0455(3) 0.6730(4) 0.0485(10) Uani 1 d . . .
H7' H 1.1304 -0.0278 0.7226 0.081 Uiso 1 calc R . .
C8' C 0.9030(4) -0.0256(2) 0.7065(3) 0.0379(8) Uani 1 d . . .
C9' C 0.7676(4) -0.0560(2) 0.6330(3) 0.0351(8) Uani 1 d . . .
C10' C 0.7825(5) -0.1015(2) 0.5224(4) 0.0429(9) Uani 1 d . . .

loop_
_atom_site_aniso_label
_atom_site_aniso_U_11
_atom_site_aniso_U_22
_atom_site_aniso_U_33
_atom_site_aniso_U_23
_atom_site_aniso_U_13
_atom_site_aniso_U_12
Ag1 0.04262(19) 0.0609(2) 0.0644(2) -0.02039(17) 0.01471(14) 0.00370(16)
Ag2 0.04089(19) 0.0699(3) 0.0580(2) -0.02009(17) 0.00424(14) -0.01249(17)
S1 0.0342(5) 0.0616(7) 0.0416(5) -0.0161(5) 0.0097(4) -0.0028(5)
S2 0.0332(5) 0.0555(7) 0.0499(6) -0.0172(5) 0.0059(4) -0.0057(5)
N1 0.0386(18) 0.042(2) 0.0360(16) -0.0017(14) 0.0070(12) 0.0060(15)
C2 0.039(2) 0.054(3) 0.044(2) -0.0008(18) 0.0065(17) 0.0086(19)
C3 0.056(3) 0.054(3) 0.048(2) -0.002(2) 0.0149(19) 0.015(2)
C4 0.072(3) 0.037(2) 0.042(2) -0.0069(18) 0.012(2) 0.006(2)
C5 0.062(3) 0.048(3) 0.039(2) -0.0024(18) 0.0015(19) -0.018(2)
C6 0.044(2) 0.062(3) 0.043(2) 0.000(2) 0.0051(17) -0.018(2)
C7 0.035(2) 0.058(3) 0.044(2) 0.0013(19) 0.0087(16) -0.0076(19)
C8 0.037(2) 0.038(2) 0.0346(19) -0.0023(15) 0.0065(14) -0.0054(17)
C9 0.039(2) 0.035(2) 0.0329(18) 0.0055(15) 0.0060(14) -0.0037(17)
C10 0.054(2) 0.037(2) 0.0314(19) -0.0006(16) 0.0083(16) -0.0019(19)
N1' 0.0379(17) 0.0399(19) 0.0354(17) 0.0026(13) 0.0017(12) -0.0019(15)
C2' 0.040(2) 0.046(3) 0.044(2) -0.0015(18) -0.0022(16) -0.0005(19)
C3' 0.053(3) 0.048(3) 0.048(2) -0.0034(19) -0.0120(19) -0.009(2)
C4' 0.065(3) 0.049(3) 0.038(2) -0.0095(18) 0.0024(19) -0.002(2)
C5' 0.060(3) 0.062(3) 0.049(2) -0.014(2) 0.021(2) -0.001(2)
C6' 0.045(3) 0.065(3) 0.067(3) -0.013(2) 0.023(2) 0.002(2)
C7' 0.034(2) 0.058(3) 0.055(2) -0.006(2) 0.0110(17) -0.007(2)
C8' 0.040(2) 0.040(2) 0.0341(19) -0.0014(16) 0.0042(14) -0.0061(17)
C9' 0.037(2) 0.034(2) 0.0349(19) 0.0003(15) 0.0086(14) 0.0022(16)
C10' 0.056(3) 0.037(2) 0.035(2) -0.0019(16) 0.0053(17) -0.0054(19)

loop_
_atom_type_symbol
_atom_type_description
_atom_type_scat_dispersion_real
_atom_type_scat_dispersion_imag
_atom_type_scat_source
C C 0.0033 0.0016 'International Tables Vol C Tables 4.2.6.8 and 6.1.1.4'
H H 0.0000 0.0000 'International Tables Vol C Tables 4.2.6.8 and 6.1.1.4'
N N 0.0061 0.0033 'International Tables Vol C Tables 4.2.6.8 and 6.1.1.4'
S S 0.1246 0.1234 'International Tables Vol C Tables 4.2.6.8 and 6.1.1.4'
Ag Ag -0.8971 1.1015 'International Tables Vol C Tables 4.2.6.8 and 6.1.1.4'

loop_
_exptl_crystal_face_index_h
_exptl_crystal_face_index_k
_exptl_crystal_face_index_l
_exptl_crystal_face_perp_dist
0 1 0 0.030
0 -1 0 0.030
-1 0 0 0.150
1 0 0 0.160
0 0 1 0.130
0 0 -1 0.120
1 0 2 0.120
-1 0 -2 0.110

loop_
_geom_angle_atom_site_label_1
_geom_angle_atom_site_label_2
_geom_angle_atom_site_label_3
_geom_angle
_geom_angle_site_symmetry_1
_geom_angle_site_symmetry_3
_geom_angle_publ_flag
N1' Ag1 S2 77.44(8) . . y
N1 Ag2 S1 75.61(8) . . y
S1 Ag1 S2 143.12(4) . . y
S2 Ag2 S1 138.85(4) 1_455 . y
N1' Ag1 S1 128.65(8) . . y
N1 Ag2 S2 123.27(8) . 1_455 y
N1' Ag1 Ag2 93.70(8) . 3_657 ?
S1 Ag1 Ag2 130.35(3) . 3_657 ?
S2 Ag1 Ag2 59.32(3) . 3_657 ?
N1 Ag2 S2 99.74(8) . 3_657 ?
S2 Ag2 S2 95.93(4) 1_455 3_657 ?
S1 Ag2 S2 118.05(4) . 3_657 ?
N1 Ag2 Ag1 92.76(7) . 3_657 ?
S2 Ag2 Ag1 135.97(3) 1_455 3_657 ?
S1 Ag2 Ag1 68.73(3) . 3_657 ?
S2 Ag2 Ag1 49.59(2) 3_657 3_657 ?
C8 S1 Ag1 110.03(13) . . ?
C8 S1 Ag2 100.83(12) . . ?
Ag1 S1 Ag2 133.44(5) . . ?
C8' S2 Ag2 111.14(13) . 1_655 ?
C8' S2 Ag1 101.48(13) . . ?
Ag2 S2 Ag1 140.96(4) 1_655 . ?
C8' S2 Ag2 96.63(13) . 3_657 ?
Ag2 S2 Ag2 84.07(4) 1_655 3_657 ?
Ag1 S2 Ag2 71.09(3) . 3_657 ?
C2 N1 C9 118.5(3) . . ?
C2 N1 Ag2 123.3(3) . . ?
C9 N1 Ag2 115.7(2) . . ?
N1 C2 C3 124.7(4) . . ?
C4 C3 C2 117.2(4) . . ?
C3 C4 C10 121.0(4) . . ?
C6 C5 C10 120.4(4) . . ?
C5 C6 C7 120.9(4) . . ?
C8 C7 C6 121.3(4) . . ?
C7 C8 C9 118.7(3) . . ?
C7 C8 S1 121.4(3) . . ?
C9 C8 S1 119.9(3) . . ?
N1 C9 C8 119.9(3) . . ?
N1 C9 C10 120.6(3) . . ?
C8 C9 C10 119.5(3) . . ?
C4 C10 C5 122.9(4) . . ?
C4 C10 C9 118.0(4) . . ?
C5 C10 C9 119.2(4) . . ?
C2' N1' C9' 118.6(3) . . ?
C2' N1' Ag1 121.7(3) . . ?
C9' N1' Ag1 119.7(2) . . ?
N1' C2' C3' 123.6(4) . . ?
C4' C3' C2' 118.6(4) . . ?
C3' C4' C10' 120.5(4) . . ?
C6' C5' C10' 120.1(4) . . ?
C5' C6' C7' 120.7(4) . . ?
C8' C7' C6' 121.3(4) . . ?
C7' C8' C9' 118.7(4) . . ?
C7' C8' S2 120.8(3) . . ?
C9' C8' S2 120.4(3) . . ?
N1' C9' C10' 121.7(3) . . ?
N1' C9' C8' 119.7(3) . . ?
C10' C9' C8' 118.7(3) . . ?
C5' C10' C9' 120.2(4) . . ?
C5' C10' C4' 122.9(4) . . ?
C9' C10' C4' 116.9(4) . . ?
N1 C2 H2 117.6 . . ?
C3 C2 H2 117.6 . . ?
C4 C3 H3 121.4 . . ?
C2 C3 H3 121.4 . . ?
C3 C4 H4 119.5 . . ?
C10 C4 H4 119.5 . . ?
C6 C5 H5 119.8 . . ?
C10 C5 H5 119.8 . . ?
C5 C6 H6 119.6 . . ?
C7 C6 H6 119.6 . . ?
C8 C7 H7 119.4 . . ?
C6 C7 H7 119.4 . . ?
N1' C2' H2' 118.2 . . ?
C3' C2' H2' 118.2 . . ?
C4' C3' H3' 120.7 . . ?
C2' C3' H3' 120.7 . . ?
C3' C4' H4' 119.8 . . ?
C10' C4' H4' 119.8 . . ?
C6' C5' H5' 119.9 . . ?
C10' C5' H5' 119.9 . . ?
C5' C6' H6' 119.6 . . ?
C7' C6' H6' 119.6 . . ?
C8' C7' H7' 119.3 . . ?
C6' C7' H7' 119.3 . . ?

loop_
_geom_bond_atom_site_label_1
_geom_bond_atom_site_label_2
_geom_bond_distance
_geom_bond_site_symmetry_2
_geom_bond_publ_flag
Ag1 S2 2.492(1) . y
Ag2 S1 2.488(1) . y
Ag1 N1' 2.343(3) . y
Ag2 N1 2.429(3) . y
Ag1 S1 2.404(1) . y
Ag2 S2 2.458(1) 1_455 y
Ag2 S2 2.815(1) 3_657 y
Ag1 Ag2 3.0969(6) 3_657 y
Ag2 Ag1 3.0969(6) 3_657 ?
S1 C8 1.767(4) . ?
S2 C8' 1.763(4) . ?
S2 Ag2 2.4576(10) 1_655 ?
S2 Ag2 2.8155(13) 3_657 ?
N1 C2 1.309(5) . ?
N1 C9 1.368(5) . ?
C2 C3 1.408(6) . ?
C3 C4 1.357(6) . ?
C4 C10 1.393(6) . ?
C5 C6 1.349(6) . ?
C5 C10 1.413(6) . ?
C6 C7 1.416(6) . ?
C7 C8 1.372(5) . ?
C8 C9 1.427(5) . ?
C9 C10 1.428(5) . ?
N1' C2' 1.323(5) . ?
N1' C9' 1.361(5) . ?
C2' C3' 1.403(6) . ?
C3' C4' 1.346(6) . ?
C4' C10' 1.425(6) . ?
C5' C6' 1.355(7) . ?
C5' C10' 1.401(6) . ?
C6' C7' 1.411(6) . ?
C7' C8' 1.370(6) . ?
C8' C9' 1.438(5) . ?
C9' C10' 1.420(5) . ?
C2 H2 0.9300 . ?
C3 H3 0.9300 . ?
C4 H4 0.9300 . ?
C5 H5 0.9300 . ?
C6 H6 0.9300 . ?
C7 H7 0.9300 . ?
C2' H2' 0.9300 . ?
C3' H3' 0.9300 . ?
C4' H4' 0.9300 . ?
C5' H5' 0.9300 . ?
C6' H6' 0.9300 . ?
C7' H7' 0.9300 . ?

loop_
_geom_torsion_atom_site_label_1
_geom_torsion_atom_site_label_2
_geom_torsion_atom_site_label_3
_geom_torsion_atom_site_label_4
_geom_torsion
_geom_torsion_site_symmetry_1
_geom_torsion_site_symmetry_2
_geom_torsion_site_symmetry_3
_geom_torsion_site_symmetry_4
_geom_torsion_publ_flag
S1 Ag1 S2 Ag2 64.2(1) . . . 1_655 y
S2 Ag1 S1 Ag2 -172.41(5) . . . . y
S2 Ag2 S1 Ag1 -82.67(9) 1_455 . . . y
N1' Ag1 S1 C8 -171.08(16) . . . . ?
S2 Ag1 S1 C8 -44.06(16) . . . . ?
Ag2 Ag1 S1 C8 46.92(15) 3_657 . . . ?
N1' Ag1 S1 Ag2 60.56(12) . . . . ?
Ag2 Ag1 S1 Ag2 -81.44(6) 3_657 . . . ?
N1 Ag2 S1 C8 21.39(16) . . . . ?
S2 Ag2 S1 C8 145.93(14) 1_455 . . . ?
S2 Ag2 S1 C8 -72.12(14) 3_657 . . . ?
Ag1 Ag2 S1 C8 -77.43(14) 3_657 . . . ?
N1 Ag2 S1 Ag1 152.79(9) . . . . ?
S2 Ag2 S1 Ag1 59.28(6) 3_657 . . . ?
Ag1 Ag2 S1 Ag1 53.97(5) 3_657 . . . ?
N1' Ag1 S2 C8' -8.92(15) . . . . ?
S1 Ag1 S2 C8' -149.22(14) . . . . ?
Ag2 Ag1 S2 C8' 93.15(14) 3_657 . . . ?
N1' Ag1 S2 Ag2 -155.50(12) . . . 1_655 ?
Ag2 Ag1 S2 Ag2 -53.44(8) 3_657 . . 1_655 ?
N1' Ag1 S2 Ag2 -102.07(8) . . . 3_657 ?
S1 Ag1 S2 Ag2 117.64(6) . . . 3_657 ?
S2 Ag2 N1 C2 34.9(3) 1_455 . . . ?
S1 Ag2 N1 C2 174.5(3) . . . . ?
S2 Ag2 N1 C2 -68.9(3) 3_657 . . . ?
Ag1 Ag2 N1 C2 -118.3(3) 3_657 . . . ?
S2 Ag2 N1 C9 -163.5(2) 1_455 . . . ?
S1 Ag2 N1 C9 -23.9(2) . . . . ?
S2 Ag2 N1 C9 92.8(2) 3_657 . . . ?
Ag1 Ag2 N1 C9 43.3(2) 3_657 . . . ?
C9 N1 C2 C3 1.5(6) . . . . ?
Ag2 N1 C2 C3 162.6(3) . . . . ?
N1 C2 C3 C4 -1.8(7) . . . . ?
C2 C3 C4 C10 0.0(6) . . . . ?
C10 C5 C6 C7 2.0(7) . . . . ?
C5 C6 C7 C8 0.1(7) . . . . ?
C6 C7 C8 C9 -3.1(6) . . . . ?
C6 C7 C8 S1 175.5(3) . . . . ?
Ag1 S1 C8 C7 13.0(4) . . . . ?
Ag2 S1 C8 C7 157.5(3) . . . . ?
Ag1 S1 C8 C9 -168.4(3) . . . . ?
Ag2 S1 C8 C9 -23.9(3) . . . . ?
C2 N1 C9 C8 179.7(4) . . . . ?
Ag2 N1 C9 C8 17.2(4) . . . . ?
C2 N1 C9 C10 0.5(5) . . . . ?
Ag2 N1 C9 C10 -162.0(3) . . . . ?
C7 C8 C9 N1 -175.0(4) . . . . ?
S1 C8 C9 N1 6.3(5) . . . . ?
C7 C8 C9 C10 4.2(6) . . . . ?
S1 C8 C9 C10 -174.5(3) . . . . ?
C3 C4 C10 C5 -177.2(4) . . . . ?
C3 C4 C10 C9 1.8(6) . . . . ?
C6 C5 C10 C4 178.2(4) . . . . ?
C6 C5 C10 C9 -0.8(6) . . . . ?
N1 C9 C10 C4 -2.2(5) . . . . ?
C8 C9 C10 C4 178.6(3) . . . . ?
N1 C9 C10 C5 177.0(3) . . . . ?
C8 C9 C10 C5 -2.2(5) . . . . ?
S1 Ag1 N1' C2' -22.8(3) . . . . ?
S2 Ag1 N1' C2' -173.4(3) . . . . ?
Ag2 Ag1 N1' C2' 129.2(3) 3_657 . . . ?
S1 Ag1 N1' C9' 158.6(2) . . . . ?
S2 Ag1 N1' C9' 8.0(3) . . . . ?
Ag2 Ag1 N1' C9' -49.4(3) 3_657 . . . ?
C9' N1' C2' C3' 0.1(6) . . . . ?
Ag1 N1' C2' C3' -178.5(3) . . . . ?
N1' C2' C3' C4' 1.2(7) . . . . ?
C2' C3' C4' C10' -0.2(7) . . . . ?
C10' C5' C6' C7' -2.4(8) . . . . ?
C5' C6' C7' C8' 0.5(8) . . . . ?
C6' C7' C8' C9' 2.9(6) . . . . ?
C6' C7' C8' S2 -175.0(4) . . . . ?
Ag2 S2 C8' C7' -12.1(4) 1_655 . . . ?
Ag1 S2 C8' C7' -170.2(3) . . . . ?
Ag2 S2 C8' C7' -98.2(3) 3_657 . . . ?
Ag2 S2 C8' C9' 170.0(3) 1_655 . . . ?
Ag1 S2 C8' C9' 11.8(3) . . . . ?
Ag2 S2 C8' C9' 83.8(3) 3_657 . . . ?
C2' N1' C9' C10' -2.3(6) . . . . ?
Ag1 N1' C9' C10' 176.3(3) . . . . ?
C2' N1' C9' C8' 178.2(4) . . . . ?
Ag1 N1' C9' C8' -3.2(5) . . . . ?
C7' C8' C9' N1' 175.0(4) . . . . ?
S2 C8' C9' N1' -7.0(5) . . . . ?
C7' C8' C9' C10' -4.5(6) . . . . ?
S2 C8' C9' C10' 173.5(3) . . . . ?
C6' C5' C10' C9' 0.8(7) . . . . ?
C6' C5' C10' C4' -179.2(5) . . . . ?
N1' C9' C10' C5' -176.8(4) . . . . ?
C8' C9' C10' C5' 2.7(6) . . . . ?
N1' C9' C10' C4' 3.2(6) . . . . ?
C8' C9' C10' C4' -177.3(4) . . . . ?
C3' C4' C10' C5' 178.2(4) . . . . ?
C3' C4' C10' C9' -1.8(6) . . . . ?
